data_4506086
loop_
_publ_author_name
'Luo, Li'
'Wang, Peng'
'Xu, Guan-Cheng'
'Liu, Qing'
'Chen, Kai'
'Lu, Yi'
'Zhao, Yue'
'Sun, Wei-Yin'

_publ_section_title
;
 Zinc(II) and Cadmium(II) Complexes with Rigid
 3,3&#x2032;,5,5&#x2032;-Tetra(1H-imidazol-1-yl)-1,1&#x2032;-biphenyl and
 Varied Carboxylate Ligands
;
_journal_issue 5
_journal_name_full 'Crystal Growth &amp; Design'
_journal_page_first 2634
_journal_paper_doi 10.1021/cg300220q
_journal_volume 12
_journal_year 2012
_chemical_formula_moiety 'C22 H21 N4 O4 Zn, 2(O)'
_chemical_formula_sum 'C22 H21 N4 O6 Zn'
_chemical_formula_weight 502.80
_chemical_name_systematic
; 
 ? 
;
_space_group_IT_number 14
_symmetry_cell_setting monoclinic
_symmetry_space_group_name_Hall '-P 2ybc'
_symmetry_space_group_name_H-M 'P 1 21/c 1'
_atom_sites_solution_hydrogens geom
_atom_sites_solution_primary direct
_atom_sites_solution_secondary difmap
_audit_creation_method SHELXL-97
_cell_angle_alpha 90.000(5)
_cell_angle_beta 95.091(5)
_cell_angle_gamma 90.000(5)
_cell_formula_units_Z 4
_cell_length_a 6.761(5)
_cell_length_b 16.856(5)
_cell_length_c 18.782(5)
_cell_measurement_reflns_used 5346
_cell_measurement_temperature 293(2)
_cell_measurement_theta_max 27.88
_cell_measurement_theta_min 3.78
_cell_volume 2132.0(18)
_computing_cell_refinement 'Bruker SMART'
_computing_data_collection 'Bruker SMART'
_computing_data_reduction 'Bruker SAINT'
_computing_molecular_graphics 'Bruker SHELXTL'
_computing_publication_material 'Bruker SHELXTL'
_computing_structure_refinement 'SHELXL-97 (Sheldrick, 1997)'
_computing_structure_solution 'SHELXS-97 (Sheldrick, 1990)'
_diffrn_ambient_temperature 293(2)
_diffrn_measured_fraction_theta_full 0.999
_diffrn_measured_fraction_theta_max 0.999
_diffrn_measurement_device_type 'CCD area detector'
_diffrn_measurement_method 'phi and omega scans'
_diffrn_radiation_monochromator graphite
_diffrn_radiation_source 'fine-focus sealed tube'
_diffrn_radiation_type MoK\a
_diffrn_radiation_wavelength 0.71073
_diffrn_reflns_av_R_equivalents 0.0928
_diffrn_reflns_av_sigmaI/netI 0.0606
_diffrn_reflns_limit_h_max 7
_diffrn_reflns_limit_h_min -8
_diffrn_reflns_limit_k_max 20
_diffrn_reflns_limit_k_min -19
_diffrn_reflns_limit_l_max 22
_diffrn_reflns_limit_l_min -20
_diffrn_reflns_number 11896
_diffrn_reflns_theta_full 25.09
_diffrn_reflns_theta_max 25.09
_diffrn_reflns_theta_min 1.63
_exptl_absorpt_coefficient_mu 1.201
_exptl_absorpt_correction_T_max 0.8129
_exptl_absorpt_correction_T_min 0.7454
_exptl_absorpt_correction_type multi-scan
_exptl_absorpt_process_details SADBAS(Bruker,2000)
_exptl_crystal_colour yellow
_exptl_crystal_density_diffrn 1.566
_exptl_crystal_density_method 'not measured'
_exptl_crystal_description prism
_exptl_crystal_F_000 1036
_exptl_crystal_size_max 0.26
_exptl_crystal_size_mid 0.22
_exptl_crystal_size_min 0.18
_refine_diff_density_max 0.547
_refine_diff_density_min -0.472
_refine_diff_density_rms 0.074
_refine_ls_extinction_method none
_refine_ls_goodness_of_fit_ref 1.035
_refine_ls_hydrogen_treatment constr
_refine_ls_matrix_type full
_refine_ls_number_parameters 298
_refine_ls_number_reflns 3782
_refine_ls_number_restraints 198
_refine_ls_restrained_S_all 1.007
_refine_ls_R_factor_all 0.0409
_refine_ls_R_factor_gt 0.0364
_refine_ls_shift/su_max 0.002
_refine_ls_shift/su_mean 0.000
_refine_ls_structure_factor_coef Fsqd
_refine_ls_weighting_details 'calc w=1/[\s^2^(Fo^2^)+(0.0639P)^2^+0.0699P] where P=(Fo^2^+2Fc^2^)/3'
_refine_ls_weighting_scheme calc
_refine_ls_wR_factor_gt 0.1067
_refine_ls_wR_factor_ref 0.1089
_reflns_number_gt 3284
_reflns_number_total 3782
_reflns_threshold_expression >2sigma(I)
_cod_data_source_file cg300220q_si_002.cif
_cod_data_source_block 6
_cod_depositor_comments
;
The following automatic conversions were performed:

'_symmetry_cell_setting' value 'Monoclinic' changed to 'monoclinic'
according to /home/saulius/struct/CIF-dictionaries/cif_core.dic
dictionary named 'cif_core.dic' version 2.4.1 from 2010-06-29.

Automatic conversion script
Id: cif_fix_values 1715 2011-07-08 13:25:40Z adriana 
;
_cod_original_sg_symbol_H-M 'P2(1)/c  '
_cod_database_code 4506086

loop_
_symmetry_equiv_pos_as_xyz
'x, y, z'
'-x, y+1/2, -z+1/2'
'-x, -y, -z'
'x, -y-1/2, z-1/2'

loop_
_atom_site_label
_atom_site_type_symbol
_atom_site_fract_x
_atom_site_fract_y
_atom_site_fract_z
_atom_site_U_iso_or_equiv
_atom_site_adp_type
_atom_site_occupancy
_atom_site_symmetry_multiplicity
_atom_site_calc_flag
_atom_site_refinement_flags
Zn1 Zn 1.04197(4) 0.208986(15) 0.692151(13) 0.02589(13) Uani 1 1 d U
C11 C 0.0846(3) -0.00430(13) 0.52861(11) 0.0242(5) Uani 1 1 d U
C12 C 0.2434(4) 0.04839(13) 0.53253(12) 0.0257(5) Uani 1 1 d U
H2 H 0.2419 0.0910 0.5011 0.031 Uiso 1 1 calc R
C13 C 0.4043(3) 0.03793(13) 0.58308(12) 0.0241(5) Uani 1 1 d U
C14 C 0.4103(4) -0.02463(14) 0.63123(11) 0.0255(5) Uani 1 1 d U
H4 H 0.5194 -0.0325 0.6642 0.031 Uiso 1 1 calc R
C15 C 0.2485(4) -0.07487(14) 0.62843(11) 0.0257(5) Uani 1 1 d U
C16 C 0.0870(3) -0.06563(14) 0.57780(11) 0.0267(5) Uani 1 1 d U
H6 H -0.0195 -0.1007 0.5770 0.032 Uiso 1 1 calc R
C21 C 1.7146(5) 0.13284(18) 0.95178(17) 0.0541(8) Uani 1 1 d U
H22 H 1.8446 0.1514 0.9547 0.065 Uiso 1 1 calc R
C22 C 1.6270(5) 0.10349(17) 0.88714(15) 0.0447(7) Uani 1 1 d U
H16 H 1.6973 0.1036 0.8468 0.054 Uiso 1 1 calc R
C23 C 1.4371(4) 0.07458(15) 0.88323(12) 0.0349(6) Uani 1 1 d U
C24 C 1.3336(4) 0.07738(15) 0.94350(13) 0.0384(6) Uani 1 1 d U
H17 H 1.2039 0.0586 0.9410 0.046 Uiso 1 1 calc R
C25 C 1.4193(5) 0.10754(16) 1.00733(14) 0.0437(7) Uani 1 1 d U
C26 C 1.6104(5) 0.13448(18) 1.01081(16) 0.0524(8) Uani 1 1 d U
H19 H 1.6700 0.1541 1.0537 0.063 Uiso 1 1 calc R
C101 C 0.7136(4) 0.10062(14) 0.63883(12) 0.0294(5) Uani 1 1 d U
H12 H 0.7198 0.0724 0.6815 0.035 Uiso 1 1 calc R
C102 C 0.7815(4) 0.18045(15) 0.55524(12) 0.0315(5) Uani 1 1 d U
H11 H 0.8463 0.2184 0.5298 0.038 Uiso 1 1 calc R
C103 C 0.6134(4) 0.14347(15) 0.53166(12) 0.0325(6) Uani 1 1 d U
H10 H 0.5406 0.1509 0.4878 0.039 Uiso 1 1 calc R
C201 C 0.0918(4) -0.17902(17) 0.69833(13) 0.0346(6) Uani 1 1 d U
H7 H -0.0387 -0.1688 0.6808 0.042 Uiso 1 1 calc R
C202 C 0.3464(4) -0.22969(17) 0.75682(16) 0.0420(7) Uani 1 1 d U
H8 H 0.4250 -0.2619 0.7881 0.050 Uiso 1 1 calc R
C203 C 0.4152(4) -0.17269(18) 0.71521(16) 0.0469(7) Uani 1 1 d U
H9 H 0.5471 -0.1584 0.7125 0.056 Uiso 1 1 calc R
C231 C 1.3431(5) 0.03760(16) 0.81421(14) 0.0427(7) Uani 1 1 d U
H14A H 1.4470 0.0241 0.7839 0.051 Uiso 1 1 calc R
H14B H 1.2763 -0.0111 0.8256 0.051 Uiso 1 1 calc R
C232 C 1.1959(4) 0.09189(15) 0.77368(13) 0.0340(6) Uani 1 1 d U
C251 C 1.3036(6) 0.10971(18) 1.07351(15) 0.0604(10) Uani 1 1 d U
H20A H 1.1932 0.0730 1.0664 0.072 Uiso 1 1 calc R
H20B H 1.3897 0.0909 1.1141 0.072 Uiso 1 1 calc R
C252 C 1.2232(4) 0.19017(16) 1.09198(14) 0.0346(6) Uani 1 1 d U
N11 N 0.5690(3) 0.09211(11) 0.58512(9) 0.0232(4) Uani 1 1 d U
N12 N 0.8442(3) 0.15381(11) 0.62302(10) 0.0266(4) Uani 1 1 d U
N21 N 0.2516(3) -0.13996(12) 0.67767(10) 0.0267(4) Uani 1 1 d U
N22 N 0.1445(3) -0.23322(13) 0.74633(11) 0.0304(5) Uani 1 1 d U
O1 O 1.2638(3) 0.15248(11) 0.74351(11) 0.0445(5) Uani 1 1 d U
O2 O 1.0152(3) 0.07748(13) 0.76983(11) 0.0529(5) Uani 1 1 d U
O3 O 1.2119(3) 0.24532(12) 1.04918(11) 0.0525(6) Uani 1 1 d U
O4 O 1.1615(3) 0.19405(10) 1.15467(9) 0.0392(5) Uani 1 1 d U
O5 O 0.7918(3) 0.94368(12) 0.75552(10) 0.0497(5) Uani 1 1 d U
O6 O 0.2836(4) 0.27893(13) 0.91040(12) 0.0561(6) Uani 1 1 d U

loop_
_atom_site_aniso_label
_atom_site_aniso_U_11
_atom_site_aniso_U_22
_atom_site_aniso_U_33
_atom_site_aniso_U_23
_atom_site_aniso_U_13
_atom_site_aniso_U_12
Zn1 0.0274(2) 0.02605(19) 0.02415(18) -0.00553(10) 0.00200(12) -0.00354(10)
C11 0.0271(12) 0.0219(11) 0.0234(11) -0.0005(9) 0.0008(10) -0.0004(9)
C12 0.0307(13) 0.0224(11) 0.0236(11) 0.0027(9) 0.0001(10) -0.0018(10)
C13 0.0281(13) 0.0216(11) 0.0229(11) -0.0031(9) 0.0037(10) -0.0033(9)
C14 0.0293(13) 0.0276(12) 0.0192(11) -0.0014(9) -0.0006(9) -0.0020(10)
C15 0.0320(13) 0.0248(12) 0.0208(11) 0.0030(9) 0.0044(10) 0.0008(10)
C16 0.0261(13) 0.0280(12) 0.0258(12) 0.0010(9) 0.0016(10) -0.0061(10)
C21 0.0502(19) 0.0468(18) 0.064(2) -0.0118(15) -0.0026(16) 0.0026(15)
C22 0.0517(19) 0.0414(16) 0.0422(16) -0.0026(13) 0.0109(14) 0.0084(14)
C23 0.0478(17) 0.0281(13) 0.0286(13) 0.0008(10) 0.0020(11) 0.0137(12)
C24 0.0491(17) 0.0276(13) 0.0387(15) 0.0027(11) 0.0056(13) 0.0121(12)
C25 0.073(2) 0.0274(14) 0.0323(14) 0.0023(11) 0.0112(14) 0.0186(14)
C26 0.076(2) 0.0405(17) 0.0379(16) -0.0093(13) -0.0111(16) 0.0106(16)
C101 0.0352(14) 0.0272(13) 0.0248(12) 0.0024(9) -0.0033(10) -0.0056(10)
C102 0.0363(14) 0.0316(13) 0.0267(12) 0.0030(10) 0.0033(11) -0.0053(11)
C103 0.0378(15) 0.0375(14) 0.0215(12) 0.0052(10) -0.0006(10) -0.0080(12)
C201 0.0288(13) 0.0399(15) 0.0343(14) 0.0167(12) -0.0016(11) -0.0036(12)
C202 0.0294(15) 0.0427(15) 0.0532(17) 0.0221(13) -0.0004(13) 0.0046(12)
C203 0.0249(14) 0.0500(18) 0.0654(19) 0.0269(15) 0.0019(13) 0.0000(13)
C231 0.0565(19) 0.0348(15) 0.0355(15) -0.0034(11) -0.0033(13) 0.0093(13)
C232 0.0441(16) 0.0317(13) 0.0259(12) -0.0045(10) 0.0018(11) 0.0010(12)
C251 0.111(3) 0.0358(16) 0.0378(16) 0.0064(13) 0.0250(17) 0.0212(18)
C252 0.0419(16) 0.0295(13) 0.0331(14) 0.0033(11) 0.0075(12) 0.0082(12)
N11 0.0263(11) 0.0234(9) 0.0196(9) -0.0008(7) 0.0006(8) -0.0036(8)
N12 0.0309(11) 0.0242(10) 0.0246(10) -0.0026(8) 0.0018(8) -0.0050(8)
N21 0.0278(11) 0.0277(10) 0.0244(10) 0.0062(8) 0.0010(8) -0.0012(8)
N22 0.0303(12) 0.0321(11) 0.0290(11) 0.0063(9) 0.0033(9) 0.0000(9)
O1 0.0352(11) 0.0408(11) 0.0566(12) 0.0144(9) -0.0013(9) -0.0033(9)
O2 0.0450(13) 0.0510(13) 0.0614(13) 0.0152(11) -0.0032(10) -0.0073(10)
O3 0.0707(15) 0.0380(11) 0.0534(12) 0.0178(10) 0.0314(11) 0.0237(10)
O4 0.0559(13) 0.0316(10) 0.0309(10) 0.0015(7) 0.0082(9) 0.0115(9)
O5 0.0593(13) 0.0414(11) 0.0462(11) 0.0089(9) -0.0078(10) -0.0020(10)
O6 0.0762(16) 0.0440(12) 0.0454(12) 0.0044(9) -0.0086(11) 0.0121(11)

loop_
_atom_type_symbol
_atom_type_description
_atom_type_scat_dispersion_real
_atom_type_scat_dispersion_imag
_atom_type_scat_source
C C 0.0033 0.0016 'International Tables Vol C Tables 4.2.6.8 and 6.1.1.4'
H H 0.0000 0.0000 'International Tables Vol C Tables 4.2.6.8 and 6.1.1.4'
N N 0.0061 0.0033 'International Tables Vol C Tables 4.2.6.8 and 6.1.1.4'
O O 0.0106 0.0060 'International Tables Vol C Tables 4.2.6.8 and 6.1.1.4'
Zn Zn 0.2839 1.4301 'International Tables Vol C Tables 4.2.6.8 and 6.1.1.4'

loop_
_geom_angle_atom_site_label_1
_geom_angle_atom_site_label_2
_geom_angle_atom_site_label_3
_geom_angle
_geom_angle_site_symmetry_1
_geom_angle_site_symmetry_3
O1 Zn1 O4 104.94(9) . 4_565
O1 Zn1 N12 122.04(9) . .
O4 Zn1 N12 114.95(8) 4_565 .
O1 Zn1 N22 116.10(9) . 2_656
O4 Zn1 N22 95.73(8) 4_565 2_656
N12 Zn1 N22 100.29(9) . 2_656
C16 C11 C12 118.6(2) . .
C16 C11 C11 120.7(3) . 3_556
C12 C11 C11 120.7(2) . 3_556
C11 C12 C13 120.6(2) . .
C11 C12 H2 119.7 . .
C13 C12 H2 119.7 . .
C14 C13 C12 121.2(2) . .
C14 C13 N11 119.2(2) . .
C12 C13 N11 119.7(2) . .
C15 C14 C13 117.7(2) . .
C15 C14 H4 121.2 . .
C13 C14 H4 121.2 . .
C14 C15 C16 121.9(2) . .
C14 C15 N21 118.6(2) . .
C16 C15 N21 119.5(2) . .
C11 C16 C15 120.1(2) . .
C11 C16 H6 120.0 . .
C15 C16 H6 120.0 . .
C26 C21 C22 120.3(3) . .
C26 C21 H22 119.9 . .
C22 C21 H22 119.9 . .
C23 C22 C21 119.8(3) . .
C23 C22 H16 120.1 . .
C21 C22 H16 120.1 . .
C22 C23 C24 118.9(2) . .
C22 C23 C231 120.6(2) . .
C24 C23 C231 120.4(3) . .
C25 C24 C23 121.3(3) . .
C25 C24 H17 119.4 . .
C23 C24 H17 119.4 . .
C26 C25 C24 119.1(3) . .
C26 C25 C251 120.3(3) . .
C24 C25 C251 120.7(3) . .
C25 C26 C21 120.6(3) . .
C25 C26 H19 119.7 . .
C21 C26 H19 119.7 . .
N12 C101 N11 111.2(2) . .
N12 C101 H12 124.4 . .
N11 C101 H12 124.4 . .
C103 C102 N12 109.7(2) . .
C103 C102 H11 125.2 . .
N12 C102 H11 125.2 . .
C102 C103 N11 106.6(2) . .
C102 C103 H10 126.7 . .
N11 C103 H10 126.7 . .
N22 C201 N21 111.2(2) . .
N22 C201 H7 124.4 . .
N21 C201 H7 124.4 . .
C203 C202 N22 109.9(2) . .
C203 C202 H8 125.1 . .
N22 C202 H8 125.1 . .
C202 C203 N21 106.3(2) . .
C202 C203 H9 126.9 . .
N21 C203 H9 126.9 . .
C232 C231 C23 112.8(2) . .
C232 C231 H14A 109.0 . .
C23 C231 H14A 109.0 . .
C232 C231 H14B 109.0 . .
C23 C231 H14B 109.0 . .
H14A C231 H14B 107.8 . .
O2 C232 O1 121.5(2) . .
O2 C232 C231 120.8(2) . .
O1 C232 C231 117.7(3) . .
C252 C251 C25 115.4(2) . .
C252 C251 H20A 108.4 . .
C25 C251 H20A 108.4 . .
C252 C251 H20B 108.4 . .
C25 C251 H20B 108.4 . .
H20A C251 H20B 107.5 . .
O3 C252 O4 123.7(2) . .
O3 C252 C251 122.1(2) . .
O4 C252 C251 114.1(2) . .
C101 N11 C103 106.7(2) . .
C101 N11 C13 126.56(19) . .
C103 N11 C13 126.69(18) . .
C101 N12 C102 105.8(2) . .
C101 N12 Zn1 126.43(16) . .
C102 N12 Zn1 125.32(16) . .
C201 N21 C203 106.6(2) . .
C201 N21 C15 126.3(2) . .
C203 N21 C15 127.1(2) . .
C201 N22 C202 106.1(2) . .
C201 N22 Zn1 125.48(18) . 2_646
C202 N22 Zn1 127.05(17) . 2_646
C232 O1 Zn1 108.61(18) . .
C252 O4 Zn1 122.92(16) . 4_566

loop_
_geom_bond_atom_site_label_1
_geom_bond_atom_site_label_2
_geom_bond_distance
_geom_bond_site_symmetry_2
Zn1 O1 1.957(2) .
Zn1 O4 1.9801(18) 4_565
Zn1 N12 2.007(2) .
Zn1 N22 2.033(2) 2_656
C11 C16 1.386(3) .
C11 C12 1.390(3) .
C11 C11 1.505(4) 3_556
C12 C13 1.390(3) .
C12 H2 0.9300 .
C13 C14 1.387(3) .
C13 N11 1.438(3) .
C14 C15 1.381(3) .
C14 H4 0.9300 .
C15 C16 1.392(3) .
C15 N21 1.434(3) .
C16 H6 0.9300 .
C21 C26 1.366(5) .
C21 C22 1.394(4) .
C21 H22 0.9300 .
C22 C23 1.369(4) .
C22 H16 0.9300 .
C23 C24 1.383(4) .
C23 C231 1.525(4) .
C24 C25 1.381(4) .
C24 H17 0.9300 .
C25 C26 1.365(5) .
C25 C251 1.527(4) .
C26 H19 0.9300 .
C101 N12 1.311(3) .
C101 N11 1.349(3) .
C101 H12 0.9300 .
C102 C103 1.337(4) .
C102 N12 1.381(3) .
C102 H11 0.9300 .
C103 N11 1.379(3) .
C103 H10 0.9300 .
C201 N22 1.311(3) .
C201 N21 1.351(3) .
C201 H7 0.9300 .
C202 C203 1.347(4) .
C202 N22 1.363(4) .
C202 H8 0.9300 .
C203 N21 1.373(3) .
C203 H9 0.9300 .
C231 C232 1.507(4) .
C231 H14A 0.9700 .
C231 H14B 0.9700 .
C232 O2 1.241(3) .
C232 O1 1.273(3) .
C251 C252 1.513(4) .
C251 H20A 0.9700 .
C251 H20B 0.9700 .
C252 O3 1.227(3) .
C252 O4 1.285(3) .
N22 Zn1 2.033(2) 2_646
O4 Zn1 1.9801(18) 4_566

loop_
_geom_torsion_atom_site_label_1
_geom_torsion_atom_site_label_2
_geom_torsion_atom_site_label_3
_geom_torsion_atom_site_label_4
_geom_torsion
_geom_torsion_site_symmetry_1
_geom_torsion_site_symmetry_4
C16 C11 C12 C13 2.4(3) . .
C11 C11 C12 C13 -176.6(2) 3_556 .
C11 C12 C13 C14 -0.6(3) . .
C11 C12 C13 N11 178.6(2) . .
C12 C13 C14 C15 -1.7(3) . .
N11 C13 C14 C15 179.1(2) . .
C13 C14 C15 C16 2.3(3) . .
C13 C14 C15 N21 180.0(2) . .
C12 C11 C16 C15 -1.8(3) . .
C11 C11 C16 C15 177.2(2) 3_556 .
C14 C15 C16 C11 -0.5(3) . .
N21 C15 C16 C11 -178.2(2) . .
C26 C21 C22 C23 -1.5(4) . .
C21 C22 C23 C24 1.9(4) . .
C21 C22 C23 C231 -176.3(2) . .
C22 C23 C24 C25 -1.0(4) . .
C231 C23 C24 C25 177.2(2) . .
C23 C24 C25 C26 -0.5(4) . .
C23 C24 C25 C251 -179.6(2) . .
C24 C25 C26 C21 1.0(4) . .
C251 C25 C26 C21 -179.9(3) . .
C22 C21 C26 C25 -0.1(5) . .
N12 C102 C103 N11 -0.4(3) . .
N22 C202 C203 N21 -0.1(4) . .
C22 C23 C231 C232 -103.6(3) . .
C24 C23 C231 C232 78.2(3) . .
C23 C231 C232 O2 -109.5(3) . .
C23 C231 C232 O1 70.8(3) . .
C26 C25 C251 C252 77.6(4) . .
C24 C25 C251 C252 -103.3(3) . .
C25 C251 C252 O3 15.7(5) . .
C25 C251 C252 O4 -167.0(3) . .
N12 C101 N11 C103 0.4(3) . .
N12 C101 N11 C13 178.4(2) . .
C102 C103 N11 C101 0.0(3) . .
C102 C103 N11 C13 -178.0(2) . .
C14 C13 N11 C101 -15.9(3) . .
C12 C13 N11 C101 164.9(2) . .
C14 C13 N11 C103 161.7(2) . .
C12 C13 N11 C103 -17.4(3) . .
N11 C101 N12 C102 -0.6(3) . .
N11 C101 N12 Zn1 162.44(15) . .
C103 C102 N12 C101 0.6(3) . .
C103 C102 N12 Zn1 -162.69(18) . .
O1 Zn1 N12 C101 67.8(2) . .
O4 Zn1 N12 C101 -163.34(19) 4_565 .
N22 Zn1 N12 C101 -62.0(2) 2_656 .
O1 Zn1 N12 C102 -132.3(2) . .
O4 Zn1 N12 C102 -3.5(2) 4_565 .
N22 Zn1 N12 C102 97.8(2) 2_656 .
N22 C201 N21 C203 0.4(3) . .
N22 C201 N21 C15 -177.1(2) . .
C202 C203 N21 C201 -0.2(3) . .
C202 C203 N21 C15 177.4(2) . .
C14 C15 N21 C201 157.9(2) . .
C16 C15 N21 C201 -24.3(4) . .
C14 C15 N21 C203 -19.2(4) . .
C16 C15 N21 C203 158.5(3) . .
N21 C201 N22 C202 -0.5(3) . .
N21 C201 N22 Zn1 166.73(17) . 2_646
C203 C202 N22 C201 0.4(4) . .
C203 C202 N22 Zn1 -166.6(2) . 2_646
O2 C232 O1 Zn1 -2.0(3) . .
C231 C232 O1 Zn1 177.70(17) . .
O4 Zn1 O1 C232 175.37(16) 4_565 .
N12 Zn1 O1 C232 -51.6(2) . .
N22 Zn1 O1 C232 71.14(19) 2_656 .
O3 C252 O4 Zn1 -1.0(4) . 4_566
C251 C252 O4 Zn1 -178.3(2) . 4_566
